data_4134582
loop_
_publ_author_name
'He, Junpeng'
'Aggarwal, Kanchan'
'Katyal, Naman'
'He, Shichao'
'Chiang, Edward'
'Dunning, Samuel G.'
'Reynolds, 3rd, Joseph E'
'Steiner, Alexander'
'Henkelman, Graeme'
'Que, Emily L.'
'Humphrey, Simon M.'

_publ_contact_author 'Dr. Simon M. Humphrey'
_publ_section_title
;
 Reversible Solid-State Isomerism of Azobenzene-Loaded Large-Pore
 Isoreticular Mg-CUK-1.
;
_journal_name_full 'Journal of the American Chemical Society'
_journal_paper_doi 10.1021/jacs.9b13793
_journal_year 2020
_chemical_formula_moiety 'C26 H16 Mg3 N2 O10, 19(H2 O)'
_chemical_formula_sum 'C26 H54 Mg3 N2 O29'
_chemical_formula_weight 931.64
_chemical_name_common 'Mg-CUK-1L; As-Synthesized; Hydrated'
_space_group_crystal_system monoclinic
_space_group_IT_number 15
_space_group_name_Hall '-C 2yc'
_space_group_name_H-M_alt 'C 1 2/c 1'
_atom_sites_solution_hydrogens mixed
_audit_creation_method SHELXL-2018/1
_cell_angle_alpha 90
_cell_angle_beta 93.4812(17)
_cell_angle_gamma 90
_cell_formula_units_Z 4
_cell_length_a 23.4400(4)
_cell_length_b 18.8301(3)
_cell_length_c 10.91659(18)
_cell_measurement_reflns_used 14278
_cell_measurement_temperature 100(2)
_cell_measurement_theta_max 74.0210
_cell_measurement_theta_min 3.7700
_cell_volume 4809.45(14)
_computing_cell_refinement
;
CrysAlisPro, Agilent Technologies,
Version 1.171.37.35h (release 09-02-2015 CrysAlis171 .NET)
(compiled Feb  9 2015,16:26:32)
;
_computing_data_collection
;
CrysAlisPro, Agilent Technologies,
Version 1.171.37.35h (release 09-02-2015 CrysAlis171 .NET)
(compiled Feb  9 2015,16:26:32)
;
_computing_data_reduction
;
CrysAlisPro, Agilent Technologies,
Version 1.171.37.35h (release 09-02-2015 CrysAlis171 .NET)
(compiled Feb  9 2015,16:26:32)
;
_computing_structure_refinement 'SHELXL-2018/1 (Sheldrick, 2018)'
_diffrn_ambient_temperature 100(2)
_diffrn_detector 'CCD plate'
_diffrn_detector_area_resol_mean 5.2940
_diffrn_detector_type AtlasS2
_diffrn_measured_fraction_theta_full 0.997
_diffrn_measured_fraction_theta_max 0.988
_diffrn_measurement_device 'four-circle diffractometer'
_diffrn_measurement_device_type 'SuperNova, Dual, Cu at zero, AtlasS2'
_diffrn_measurement_method '\w scans'
_diffrn_radiation_monochromator mirror
_diffrn_radiation_probe x-ray
_diffrn_radiation_type 'Cu K\a'
_diffrn_radiation_wavelength 1.54184
_diffrn_reflns_av_R_equivalents 0.0161
_diffrn_reflns_av_unetI/netI 0.0103
_diffrn_reflns_Laue_measured_fraction_full 0.997
_diffrn_reflns_Laue_measured_fraction_max 0.988
_diffrn_reflns_limit_h_max 29
_diffrn_reflns_limit_h_min -29
_diffrn_reflns_limit_k_max 23
_diffrn_reflns_limit_k_min -23
_diffrn_reflns_limit_l_max 12
_diffrn_reflns_limit_l_min -13
_diffrn_reflns_number 23315
_diffrn_reflns_point_group_measured_fraction_full 0.997
_diffrn_reflns_point_group_measured_fraction_max 0.988
_diffrn_reflns_theta_full 67.684
_diffrn_reflns_theta_max 74.150
_diffrn_reflns_theta_min 6.033
_diffrn_source 'sealed X-ray tube'
_diffrn_source_type 'SuperNova (Cu) X-ray Source'
_exptl_absorpt_coefficient_mu 1.361
_exptl_absorpt_correction_T_max 1.00000
_exptl_absorpt_correction_T_min 0.84433
_exptl_absorpt_correction_type multi-scan
_exptl_absorpt_process_details
;
CrysAlisPro, Agilent Technologies,
Version 1.171.37.35h (release 09-02-2015 CrysAlis171 .NET)
(compiled Feb  9 2015,16:26:32)
Empirical absorption correction using spherical harmonics,
 implemented in SCALE3 ABSPACK scaling algorithm.
;
_exptl_crystal_colour colorless
_exptl_crystal_density_diffrn 1.287
_exptl_crystal_description rod
_exptl_crystal_F_000 1968
_exptl_crystal_size_max 0.20
_exptl_crystal_size_mid 0.10
_exptl_crystal_size_min 0.10
_refine_diff_density_max 1.044
_refine_diff_density_min -0.586
_refine_diff_density_rms 0.103
_refine_ls_extinction_method none
_refine_ls_goodness_of_fit_ref 1.048
_refine_ls_hydrogen_treatment mixed
_refine_ls_matrix_type full
_refine_ls_number_parameters 343
_refine_ls_number_reflns 4854
_refine_ls_number_restraints 0
_refine_ls_restrained_S_all 1.048
_refine_ls_R_factor_all 0.0698
_refine_ls_R_factor_gt 0.0686
_refine_ls_shift/su_max 0.000
_refine_ls_shift/su_mean 0.000
_refine_ls_structure_factor_coef Fsqd
_refine_ls_weighting_details 'w=1/[\s^2^(Fo^2^)+(0.1299P)^2^+16.7350P] where P=(Fo^2^+2Fc^2^)/3'
_refine_ls_weighting_scheme calc
_refine_ls_wR_factor_gt 0.2045
_refine_ls_wR_factor_ref 0.2059
_reflns_Friedel_coverage 0.000
_reflns_number_gt 4674
_reflns_number_total 4854
_reflns_threshold_expression 'I > 2\s(I)'
_cod_data_source_file ja9b13793_si_002.cif
_cod_data_source_block sh15009-redo
_cod_original_sg_symbol_H-M 'C 2/c'
_cod_database_code 4134582
_shelx_shelxl_version_number 2018/1
_shelx_space_group_comment
;
The symmetry employed for this shelxl refinement is uniquely defined
by the following loop, which should always be used as a source of
symmetry information in preference to the above space-group names.
They are only intended as comments.
;

loop_
_space_group_symop_operation_xyz
'x, y, z'
'-x, y, -z+1/2'
'x+1/2, y+1/2, z'
'-x+1/2, y+1/2, -z+1/2'
'-x, -y, -z'
'x, -y, z-1/2'
'-x+1/2, -y+1/2, -z'
'x+1/2, -y+1/2, z-1/2'

loop_
_atom_site_label
_atom_site_type_symbol
_atom_site_fract_x
_atom_site_fract_y
_atom_site_fract_z
_atom_site_U_iso_or_equiv
_atom_site_adp_type
_atom_site_occupancy
_atom_site_site_symmetry_order
_atom_site_calc_flag
_atom_site_refinement_flags_posn
_atom_site_refinement_flags_adp
_atom_site_refinement_flags_occupancy
_atom_site_disorder_assembly
_atom_site_disorder_group
Mg1 Mg 0.43592(3) 0.01936(4) 0.47828(6) 0.0124(2) Uani 1 1 d . . . . .
Mg2 Mg 0.500000 0.06729(5) 0.250000 0.0116(3) Uani 1 2 d S T P . .
N1 N 0.36504(8) -0.05664(11) 0.43932(18) 0.0160(4) Uani 1 1 d . . . . .
O1 O 0.44247(7) -0.01154(8) 0.29460(14) 0.0141(3) Uani 1 1 d . . . . .
O2 O 0.39885(7) -0.06094(9) 0.12867(15) 0.0189(4) Uani 1 1 d . . . . .
O3 O 0.06165(7) -0.35675(9) 0.24662(16) 0.0191(4) Uani 1 1 d . . . . .
O4 O 0.11590(7) -0.39674(10) 0.09984(15) 0.0200(4) Uani 1 1 d . . . . .
O5 O 0.51377(7) 0.05996(9) 0.44062(14) 0.0131(3) Uani 1 1 d . . . . .
H5 H 0.5223(18) 0.096(2) 0.462(4) 0.038(11) Uiso 1 1 d . . . . .
C2 C 0.36108(10) -0.08054(13) 0.3227(2) 0.0170(5) Uani 1 1 d . . . . .
C3 C 0.32060(11) -0.12892(14) 0.2791(2) 0.0216(5) Uani 1 1 d . . . . .
H3 H 0.319390 -0.143871 0.195872 0.026 Uiso 1 1 calc R U . . .
C4 C 0.28123(11) -0.15579(15) 0.3591(2) 0.0234(5) Uani 1 1 d . . . . .
C5 C 0.28506(11) -0.13124(15) 0.4791(2) 0.0244(6) Uani 1 1 d . . . . .
H5A H 0.259118 -0.147790 0.536320 0.029 Uiso 1 1 calc R U . . .
C6 C 0.32726(11) -0.08212(15) 0.5151(2) 0.0216(5) Uani 1 1 d . . . . .
H6 H 0.329309 -0.065921 0.597695 0.026 Uiso 1 1 calc R U . . .
C7 C 0.40419(9) -0.04905(12) 0.2412(2) 0.0141(4) Uani 1 1 d . . . . .
C8 C 0.23703(11) -0.20786(15) 0.3149(2) 0.0246(6) Uani 1 1 d . . . . .
C9 C 0.18475(12) -0.21093(16) 0.3700(3) 0.0274(6) Uani 1 1 d . . . . .
H9 H 0.177704 -0.179853 0.435960 0.033 Uiso 1 1 calc R U . . .
C10 C 0.14317(11) -0.25912(15) 0.3288(2) 0.0255(6) Uani 1 1 d . . . . .
H10 H 0.107991 -0.261099 0.367558 0.031 Uiso 1 1 calc R U . . .
C11 C 0.15227(10) -0.30456(14) 0.2316(2) 0.0207(5) Uani 1 1 d . . . . .
C12 C 0.20498(12) -0.30262(16) 0.1784(2) 0.0274(6) Uani 1 1 d . . . . .
H12 H 0.212166 -0.334265 0.113355 0.033 Uiso 1 1 calc R U . . .
C13 C 0.24676(12) -0.25502(17) 0.2197(3) 0.0298(6) Uani 1 1 d . . . . .
H13 H 0.282460 -0.254402 0.182858 0.036 Uiso 1 1 calc R U . . .
C14 C 0.10651(10) -0.35661(13) 0.1892(2) 0.0170(5) Uani 1 1 d . . . . .
O50 O 0.40136(13) 0.22298(14) 0.5779(2) 0.0520(7) Uani 1 1 d . . . . .
O51 O 0.58642(13) 0.28671(17) 0.6920(3) 0.0581(7) Uani 1 1 d . . . . .
O52 O 0.51806(14) 0.21435(17) 0.5152(3) 0.0670(9) Uani 1 1 d . . . . .
O53 O 0.66016(15) 0.3965(2) 0.6238(3) 0.0736(10) Uani 1 1 d . . . . .
O54 O 0.23326(17) 0.4377(2) 0.4748(6) 0.115(2) Uani 1 1 d . . . . .
O55 O 0.500000 0.3795(3) 0.750000 0.108(2) Uani 1 2 d S T P . .
O56 O 0.4288(3) 0.3807(3) 0.3093(6) 0.071(2) Uani 0.5 1 d . . P . .
O57 O 0.3422(4) 0.3381(4) 0.4779(6) 0.076(2) Uani 0.5 1 d . . P . .
O58 O 0.2746(3) 0.4884(4) 0.7393(9) 0.085(2) Uani 0.5 1 d . . P . .
O59 O 0.4935(3) 0.2805(3) 0.2907(7) 0.065(2) Uani 0.5 1 d . . P . .
O60 O 0.3908(5) 0.4513(5) 0.0833(10) 0.036(2) Uani 0.25 1 d . . P . .
O61 O 0.5266(6) 0.4573(5) 0.9886(11) 0.050(3) Uani 0.25 1 d . . P . .
O57' O 0.4000(4) 0.3453(5) 0.4220(10) 0.042(2) Uani 0.25 1 d . . P . .
O58' O 0.3166(5) 0.4430(7) 0.6272(9) 0.051(3) Uani 0.25 1 d . . P . .
O58" O 0.3198(5) 0.4485(8) 0.3246(13) 0.064(3) Uani 0.25 1 d . . P . .
O60' O 0.3658(5) 0.4550(5) 0.1250(12) 0.043(3) Uani 0.25 1 d . . P . .
O61' O 0.4451(5) 0.4491(5) 0.5719(14) 0.051(3) Uani 0.25 1 d . . P . .
O61" O 0.5144(8) 0.4928(10) 0.3794(18) 0.096(5) Uiso 0.25 1 d . . P . .

loop_
_atom_site_aniso_label
_atom_site_aniso_U_11
_atom_site_aniso_U_22
_atom_site_aniso_U_33
_atom_site_aniso_U_23
_atom_site_aniso_U_13
_atom_site_aniso_U_12
Mg1 0.0099(4) 0.0197(4) 0.0079(4) -0.0004(3) 0.0021(3) 0.0001(3)
Mg2 0.0098(5) 0.0163(5) 0.0090(5) 0.000 0.0024(4) 0.000
N1 0.0135(9) 0.0243(10) 0.0104(9) -0.0005(7) 0.0022(7) -0.0042(7)
O1 0.0119(7) 0.0199(8) 0.0107(7) -0.0009(6) 0.0030(6) -0.0025(6)
O2 0.0201(8) 0.0274(9) 0.0093(8) -0.0011(6) 0.0032(6) -0.0081(7)
O3 0.0154(8) 0.0240(9) 0.0184(8) -0.0027(7) 0.0058(6) -0.0059(6)
O4 0.0191(8) 0.0279(9) 0.0134(8) -0.0032(7) 0.0045(6) -0.0082(7)
O5 0.0117(7) 0.0170(8) 0.0107(7) -0.0015(6) 0.0011(6) -0.0016(6)
C2 0.0149(11) 0.0253(11) 0.0112(10) 0.0000(9) 0.0034(8) -0.0033(9)
C3 0.0202(11) 0.0328(13) 0.0125(11) -0.0046(9) 0.0058(9) -0.0099(10)
C4 0.0195(12) 0.0325(13) 0.0188(12) -0.0039(10) 0.0069(9) -0.0104(10)
C5 0.0219(12) 0.0365(14) 0.0157(11) -0.0033(10) 0.0076(9) -0.0121(11)
C6 0.0203(12) 0.0334(13) 0.0117(11) -0.0020(9) 0.0053(9) -0.0073(10)
C7 0.0131(10) 0.0184(10) 0.0110(10) 0.0010(8) 0.0039(8) -0.0002(8)
C8 0.0209(12) 0.0352(14) 0.0183(12) -0.0051(10) 0.0069(10) -0.0132(11)
C9 0.0234(13) 0.0375(15) 0.0223(12) -0.0123(11) 0.0104(10) -0.0124(11)
C10 0.0209(12) 0.0360(14) 0.0209(12) -0.0088(11) 0.0108(10) -0.0111(11)
C11 0.0178(11) 0.0284(12) 0.0161(11) -0.0027(10) 0.0040(9) -0.0082(10)
C12 0.0242(13) 0.0375(15) 0.0215(12) -0.0106(11) 0.0108(10) -0.0109(11)
C13 0.0221(13) 0.0450(16) 0.0237(13) -0.0103(12) 0.0118(10) -0.0133(12)
C14 0.0171(11) 0.0227(11) 0.0113(10) 0.0012(8) 0.0029(8) -0.0044(9)
O50 0.0661(17) 0.0454(14) 0.0459(14) -0.0120(11) 0.0155(13) -0.0104(12)
O51 0.0536(16) 0.0612(17) 0.0588(17) 0.0041(14) -0.0027(13) -0.0103(13)
O52 0.0590(18) 0.0568(17) 0.086(2) -0.0190(16) 0.0149(16) -0.0130(14)
O53 0.067(2) 0.083(2) 0.074(2) -0.0192(18) 0.0295(17) -0.0140(18)
O54 0.052(2) 0.071(2) 0.223(6) 0.033(3) 0.009(3) 0.0041(18)
O55 0.068(3) 0.060(3) 0.197(8) 0.000 0.032(4) 0.000
O56 0.095(5) 0.031(2) 0.078(4) -0.026(3) -0.060(4) 0.021(3)
O57 0.094(5) 0.066(4) 0.065(4) -0.011(3) -0.028(4) 0.022(4)
O58 0.083(5) 0.049(3) 0.117(6) 0.000(4) -0.039(5) 0.012(3)
O59 0.047(4) 0.028(2) 0.116(8) 0.005(3) -0.020(5) -0.004(2)
O60 0.047(6) 0.023(4) 0.036(5) -0.010(4) -0.013(4) 0.016(4)
O61 0.078(9) 0.021(4) 0.046(6) 0.000(4) -0.036(6) -0.004(5)
O57' 0.041(5) 0.027(4) 0.056(6) -0.007(4) -0.020(4) 0.000(4)
O58' 0.044(5) 0.076(7) 0.034(5) 0.002(5) 0.000(4) -0.012(5)
O58" 0.043(6) 0.083(9) 0.065(8) 0.000(7) -0.003(5) -0.007(6)
O60' 0.035(5) 0.020(4) 0.076(8) -0.017(5) 0.025(5) -0.004(4)
O61' 0.052(7) 0.022(5) 0.074(9) -0.018(5) -0.031(6) 0.008(4)

loop_
_atom_type_symbol
_atom_type_description
_atom_type_scat_dispersion_real
_atom_type_scat_dispersion_imag
_atom_type_scat_source
C C 0.0181 0.0091 'International Tables Vol C Tables 4.2.6.8 and 6.1.1.4'
H H 0.0000 0.0000 'International Tables Vol C Tables 4.2.6.8 and 6.1.1.4'
O O 0.0492 0.0322 'International Tables Vol C Tables 4.2.6.8 and 6.1.1.4'
Mg Mg 0.1719 0.1771 'International Tables Vol C Tables 4.2.6.8 and 6.1.1.4'
N N 0.0311 0.0180 'International Tables Vol C Tables 4.2.6.8 and 6.1.1.4'

loop_
_geom_angle_atom_site_label_1
_geom_angle_atom_site_label_2
_geom_angle_atom_site_label_3
_geom_angle
_geom_angle_site_symmetry_1
_geom_angle_site_symmetry_3
_geom_angle_publ_flag
O5 Mg1 O2 116.33(8) . 6_556 ?
O5 Mg1 O5 82.15(7) . 5_656 ?
O2 Mg1 O5 100.99(7) 6_556 5_656 ?
O5 Mg1 O1 78.10(7) . . ?
O2 Mg1 O1 157.64(7) 6_556 . ?
O5 Mg1 O1 97.79(7) 5_656 . ?
O5 Mg1 O4 97.82(7) . 4 ?
O2 Mg1 O4 77.28(7) 6_556 4 ?
O5 Mg1 O4 178.07(7) 5_656 4 ?
O1 Mg1 O4 84.08(7) . 4 ?
O5 Mg1 N1 150.70(8) . . ?
O2 Mg1 N1 92.92(8) 6_556 . ?
O5 Mg1 N1 90.98(8) 5_656 . ?
O1 Mg1 N1 74.65(7) . . ?
O4 Mg1 N1 89.97(8) 4 . ?
O5 Mg1 Mg1 41.38(5) . 5_656 ?
O2 Mg1 Mg1 114.81(6) 6_556 5_656 ?
O5 Mg1 Mg1 40.77(5) 5_656 5_656 ?
O1 Mg1 Mg1 87.40(5) . 5_656 ?
O4 Mg1 Mg1 139.17(6) 4 5_656 ?
N1 Mg1 Mg1 125.89(7) . 5_656 ?
O5 Mg1 Mg2 41.58(5) . . ?
O2 Mg1 Mg2 140.72(6) 6_556 . ?
O5 Mg1 Mg2 105.14(5) 5_656 . ?
O1 Mg1 Mg2 41.56(5) . . ?
O4 Mg1 Mg2 75.95(5) 4 . ?
N1 Mg1 Mg2 115.18(6) . . ?
Mg1 Mg1 Mg2 71.41(3) 5_656 . ?
O5 Mg1 Mg2 90.13(5) . 5_656 ?
O2 Mg1 Mg2 72.12(5) 6_556 5_656 ?
O5 Mg1 Mg2 29.40(5) 5_656 5_656 ?
O1 Mg1 Mg2 127.19(5) . 5_656 ?
O4 Mg1 Mg2 148.74(5) 4 5_656 ?
N1 Mg1 Mg2 97.75(6) . 5_656 ?
Mg1 Mg1 Mg2 54.56(2) 5_656 5_656 ?
Mg2 Mg1 Mg2 125.97(2) . 5_656 ?
O3 Mg2 O3 90.70(11) 3 4 ?
O3 Mg2 O1 167.31(6) 3 . ?
O3 Mg2 O1 91.50(7) 4 . ?
O3 Mg2 O1 91.49(7) 3 2_655 ?
O3 Mg2 O1 167.31(6) 4 2_655 ?
O1 Mg2 O1 89.10(9) . 2_655 ?
O3 Mg2 O5 95.46(7) 3 2_655 ?
O3 Mg2 O5 89.86(7) 4 2_655 ?
O1 Mg2 O5 97.04(7) . 2_655 ?
O1 Mg2 O5 77.49(7) 2_655 2_655 ?
O3 Mg2 O5 89.86(7) 3 . ?
O3 Mg2 O5 95.46(7) 4 . ?
O1 Mg2 O5 77.49(7) . . ?
O1 Mg2 O5 97.04(7) 2_655 . ?
O5 Mg2 O5 172.44(11) 2_655 . ?
O3 Mg2 Mg1 79.16(5) 3 2_655 ?
O3 Mg2 Mg1 126.48(5) 4 2_655 ?
O1 Mg2 Mg1 109.30(5) . 2_655 ?
O1 Mg2 Mg1 42.04(4) 2_655 2_655 ?
O5 Mg2 Mg1 40.43(5) 2_655 2_655 ?
O5 Mg2 Mg1 136.31(5) . 2_655 ?
O3 Mg2 Mg1 126.48(5) 3 . ?
O3 Mg2 Mg1 79.16(5) 4 . ?
O1 Mg2 Mg1 42.04(4) . . ?
O1 Mg2 Mg1 109.30(5) 2_655 . ?
O5 Mg2 Mg1 136.31(5) 2_655 . ?
O5 Mg2 Mg1 40.43(5) . . ?
Mg1 Mg2 Mg1 146.38(4) 2_655 . ?
O3 Mg2 Mg1 124.06(5) 3 6 ?
O3 Mg2 Mg1 94.11(5) 4 6 ?
O1 Mg2 Mg1 68.23(5) . 6 ?
O1 Mg2 Mg1 74.35(5) 2_655 6 ?
O5 Mg2 Mg1 29.05(5) 2_655 6 ?
O5 Mg2 Mg1 144.57(6) . 6 ?
Mg1 Mg2 Mg1 54.03(2) 2_655 6 ?
Mg1 Mg2 Mg1 109.10(2) . 6 ?
O3 Mg2 Mg1 94.11(5) 3 5_656 ?
O3 Mg2 Mg1 124.06(5) 4 5_656 ?
O1 Mg2 Mg1 74.35(5) . 5_656 ?
O1 Mg2 Mg1 68.23(5) 2_655 5_656 ?
O5 Mg2 Mg1 144.58(6) 2_655 5_656 ?
O5 Mg2 Mg1 29.05(5) . 5_656 ?
Mg1 Mg2 Mg1 109.10(2) 2_655 5_656 ?
Mg1 Mg2 Mg1 54.03(2) . 5_656 ?
Mg1 Mg2 Mg1 126.58(4) 6 5_656 ?
O3 Mg2 H5 75.2(10) 3 . ?
O3 Mg2 H5 86.4(10) 4 . ?
O1 Mg2 H5 92.4(10) . . ?
O1 Mg2 H5 106.3(10) 2_655 . ?
O5 Mg2 H5 169.9(11) 2_655 . ?
O5 Mg2 H5 17.3(10) . . ?
Mg1 Mg2 H5 138.4(10) 2_655 . ?
Mg1 Mg2 H5 52.0(10) . . ?
Mg1 Mg2 H5 160.7(10) 6 . ?
Mg1 Mg2 H5 42.3(10) 5_656 . ?
C6 N1 C2 117.0(2) . . ?
C6 N1 Mg1 129.07(16) . . ?
C2 N1 Mg1 113.89(15) . . ?
C7 O1 Mg2 138.26(14) . . ?
C7 O1 Mg1 120.41(14) . . ?
Mg2 O1 Mg1 96.40(7) . . ?
C7 O2 Mg1 134.05(15) . 6 ?
C14 O3 Mg2 128.85(16) . 3_445 ?
C14 O4 Mg1 128.91(15) . 4_545 ?
Mg1 O5 Mg1 97.85(7) . 5_656 ?
Mg1 O5 Mg2 97.99(7) . . ?
Mg1 O5 Mg2 121.54(8) 5_656 . ?
Mg1 O5 H5 120(3) . . ?
Mg1 O5 H5 113(3) 5_656 . ?
Mg2 O5 H5 106(3) . . ?
N1 C2 C3 123.6(2) . . ?
N1 C2 C7 114.5(2) . . ?
C3 C2 C7 121.9(2) . . ?
C2 C3 C4 119.2(2) . . ?
C2 C3 H3 120.4 . . ?
C4 C3 H3 120.4 . . ?
C5 C4 C3 117.4(2) . . ?
C5 C4 C8 122.0(2) . . ?
C3 C4 C8 120.5(2) . . ?
C4 C5 C6 119.4(2) . . ?
C4 C5 H5A 120.3 . . ?
C6 C5 H5A 120.3 . . ?
N1 C6 C5 123.3(2) . . ?
N1 C6 H6 118.3 . . ?
C5 C6 H6 118.3 . . ?
O2 C7 O1 125.7(2) . . ?
O2 C7 C2 118.7(2) . . ?
O1 C7 C2 115.66(19) . . ?
C13 C8 C9 118.8(2) . . ?
C13 C8 C4 121.3(2) . . ?
C9 C8 C4 120.0(2) . . ?
C10 C9 C8 120.3(2) . . ?
C10 C9 H9 119.9 . . ?
C8 C9 H9 119.9 . . ?
C9 C10 C11 120.9(2) . . ?
C9 C10 H10 119.6 . . ?
C11 C10 H10 119.6 . . ?
C10 C11 C12 118.8(2) . . ?
C10 C11 C14 119.7(2) . . ?
C12 C11 C14 121.4(2) . . ?
C13 C12 C11 120.6(2) . . ?
C13 C12 H12 119.7 . . ?
C11 C12 H12 119.7 . . ?
C12 C13 C8 120.7(2) . . ?
C12 C13 H13 119.7 . . ?
C8 C13 H13 119.7 . . ?
O3 C14 O4 125.0(2) . . ?
O3 C14 C11 116.8(2) . . ?
O4 C14 C11 118.2(2) . . ?
O61' O61 O61" 70.8(13) 2_656 6_566 ?
O57 O57' O56 141.0(7) . . ?
O61 O61' O61" 71.8(13) 2_656 5_666 ?
O61' O61" O61 37.3(8) 5_666 6_565 ?

loop_
_geom_bond_atom_site_label_1
_geom_bond_atom_site_label_2
_geom_bond_distance
_geom_bond_site_symmetry_2
_geom_bond_publ_flag
Mg1 O5 2.0432(18) . ?
Mg1 O2 2.0583(18) 6_556 ?
Mg1 O5 2.0684(18) 5_656 ?
Mg1 O1 2.1024(17) . ?
Mg1 O4 2.1385(18) 4 ?
Mg1 N1 2.214(2) . ?
Mg1 Mg1 3.0996(14) 5_656 ?
Mg1 Mg2 3.1201(8) . ?
Mg1 Mg2 3.6298(8) 5_656 ?
Mg2 O3 2.0353(18) 3 ?
Mg2 O3 2.0353(18) 4 ?
Mg2 O1 2.0829(17) . ?
Mg2 O1 2.0830(17) 2_655 ?
Mg2 O5 2.0909(16) 2_655 ?
Mg2 O5 2.0909(16) . ?
Mg2 H5 2.40(4) . ?
N1 C6 1.337(3) . ?
N1 C2 1.348(3) . ?
O1 C7 1.257(3) . ?
O2 C7 1.248(3) . ?
O3 C14 1.256(3) . ?
O4 C14 1.264(3) . ?
O5 H5 0.74(4) . ?
C2 C3 1.379(3) . ?
C2 C7 1.508(3) . ?
C3 C4 1.403(3) . ?
C3 H3 0.9500 . ?
C4 C5 1.387(4) . ?
C4 C8 1.486(3) . ?
C5 C6 1.393(4) . ?
C5 H5A 0.9500 . ?
C6 H6 0.9500 . ?
C8 C13 1.396(4) . ?
C8 C9 1.399(4) . ?
C9 C10 1.386(4) . ?
C9 H9 0.9500 . ?
C10 C11 1.390(4) . ?
C10 H10 0.9500 . ?
C11 C12 1.397(3) . ?
C11 C14 1.505(3) . ?
C12 C13 1.383(4) . ?
C12 H12 0.9500 . ?
C13 H13 0.9500 . ?
O56 O57' 1.586(14) . ?
O57 O57' 1.527(14) . ?
O58 O58" 1.812(15) 6_566 ?
O59 O59 0.958(14) 2_655 ?
O60 O60' 0.766(12) . ?
O61 O61' 0.977(17) 2_656 ?
O61 O61" 1.53(2) 6_566 ?
O61' O61" 1.52(2) 5_666 ?

loop_
_geom_torsion_atom_site_label_1
_geom_torsion_atom_site_label_2
_geom_torsion_atom_site_label_3
_geom_torsion_atom_site_label_4
_geom_torsion
_geom_torsion_site_symmetry_1
_geom_torsion_site_symmetry_2
_geom_torsion_site_symmetry_3
_geom_torsion_site_symmetry_4
_geom_torsion_publ_flag
C6 N1 C2 C3 0.1(4) . . . . ?
Mg1 N1 C2 C3 179.1(2) . . . . ?
C6 N1 C2 C7 179.1(2) . . . . ?
Mg1 N1 C2 C7 -2.0(3) . . . . ?
N1 C2 C3 C4 -0.5(4) . . . . ?
C7 C2 C3 C4 -179.3(2) . . . . ?
C2 C3 C4 C5 0.6(4) . . . . ?
C2 C3 C4 C8 179.9(3) . . . . ?
C3 C4 C5 C6 -0.4(4) . . . . ?
C8 C4 C5 C6 -179.7(3) . . . . ?
C2 N1 C6 C5 0.1(4) . . . . ?
Mg1 N1 C6 C5 -178.7(2) . . . . ?
C4 C5 C6 N1 0.1(4) . . . . ?
Mg1 O2 C7 O1 -10.7(4) 6 . . . ?
Mg1 O2 C7 C2 168.14(17) 6 . . . ?
Mg2 O1 C7 O2 19.4(4) . . . . ?
Mg1 O1 C7 O2 167.86(18) . . . . ?
Mg2 O1 C7 C2 -159.43(16) . . . . ?
Mg1 O1 C7 C2 -11.0(3) . . . . ?
N1 C2 C7 O2 -170.7(2) . . . . ?
C3 C2 C7 O2 8.3(4) . . . . ?
N1 C2 C7 O1 8.3(3) . . . . ?
C3 C2 C7 O1 -172.7(2) . . . . ?
C5 C4 C8 C13 -151.3(3) . . . . ?
C3 C4 C8 C13 29.4(4) . . . . ?
C5 C4 C8 C9 27.8(4) . . . . ?
C3 C4 C8 C9 -151.5(3) . . . . ?
C13 C8 C9 C10 -1.2(5) . . . . ?
C4 C8 C9 C10 179.7(3) . . . . ?
C8 C9 C10 C11 -0.7(5) . . . . ?
C9 C10 C11 C12 2.2(4) . . . . ?
C9 C10 C11 C14 179.7(3) . . . . ?
C10 C11 C12 C13 -1.7(4) . . . . ?
C14 C11 C12 C13 -179.2(3) . . . . ?
C11 C12 C13 C8 -0.2(5) . . . . ?
C9 C8 C13 C12 1.7(5) . . . . ?
C4 C8 C13 C12 -179.2(3) . . . . ?
Mg2 O3 C14 O4 17.2(4) 3_445 . . . ?
Mg2 O3 C14 C11 -162.50(16) 3_445 . . . ?
Mg1 O4 C14 O3 -3.9(4) 4_545 . . . ?
Mg1 O4 C14 C11 175.85(16) 4_545 . . . ?
C10 C11 C14 O3 -0.9(4) . . . . ?
C12 C11 C14 O3 176.6(3) . . . . ?
C10 C11 C14 O4 179.3(2) . . . . ?
C12 C11 C14 O4 -3.2(4) . . . . ?
